data_1531424
loop_
_publ_author_name
'Herrmann, M.'
'Kurama, S.'
'Mandal, H.'

_publ_section_title
;
 Investigation of the phase composition and stability of the alpha-(Si Al
 O N)s by the Rietveld method
;
_journal_name_full 'Journal of the European Ceramic Society'
_journal_page_first 2997
_journal_page_last 3005
_journal_volume 22
_journal_year 2002
_chemical_formula_sum 'Al2.09 N14.93 O1.07 Si9.91 Y0.34'
_chemical_name_systematic '(Y0.34 Si9.91 Al2.09) O1.07 N14.93'
_space_group_IT_number 159
_symmetry_space_group_name_Hall 'P 3 -2c'
_symmetry_space_group_name_H-M 'P 3 1 c'
_cell_angle_alpha 90
_cell_angle_beta 90
_cell_angle_gamma 120
_cell_formula_units_Z 1
_cell_length_a 7.8106
_cell_length_b 7.8106
_cell_length_c 5.6935
_cell_volume 300.801
_citation_journal_id_ASTM JECSER
_cod_data_source_file Herrmann_JECSER_2002_606.cif
_cod_data_source_block Al2.09N14.93O1.07Si9.91Y0.34
_cod_original_cell_volume 300.8006
_cod_database_code 1531424

loop_
_symmetry_equiv_pos_as_xyz
x,y,z
-y,x-y,z
-x+y,-x,z
y,x,z+1/2
-x,-x+y,z+1/2
x-y,-y,z+1/2

loop_
_atom_site_label
_atom_site_type_symbol
_atom_site_fract_x
_atom_site_fract_y
_atom_site_fract_z
_atom_site_occupancy
_atom_site_U_iso_or_equiv
O1 O-2 0.611 0.952 0.446 0.067 0.0
Si2 Si+4 0.17 0.916 0.448 0.826 0.0
O3 O-2 0.3333 0.6667 0.103 0.067 0.0
Al1 Al+3 0.511 0.427 0.657 0.174 0.0
Al2 Al+3 0.17 0.916 0.448 0.174 0.0
N1 N-3 0.611 0.952 0.446 0.933 0.0
Si1 Si+4 0.511 0.427 0.657 0.826 0.0
O4 O-2 0 0 0.437 0.067 0.0
N4 N-3 0 0 0.437 0.933 0.0
O2 O-2 0.322 0.00691 0.704 0.067 0.0
N2 N-3 0.322 0.00691 0.704 0.933 0.0
Y1 Y+3 0.3333 0.6667 0.691 0.17 0.0
N3 N-3 0.3333 0.6667 0.103 0.933 0.0
